data_4106822
loop_
_publ_author_name
'Thomas L. Gianetti'
'Neil C. Tomson'
'John Arnold'
'Robert G. Bergman'

_publ_section_title
;
 Z-Selective, Catalytic Internal Alkyne Semihydrogenation under H2/CO
 Mixtures by a Niobium(III) Imido Complex
;
_journal_name_full 'Journal of the American Chemical Society'
_journal_page_first 14904
_journal_page_last 14907
_journal_paper_doi 10.1021/ja206016s
_journal_volume 133
_journal_year 2011
_chemical_formula_moiety 'C47 H67 N4 Nb'
_chemical_formula_sum 'C47 H67 N4 Nb'
_chemical_formula_weight 780.96
_chemical_melting_point 405(1)
_chemical_name_common tlgxr20
_chemical_name_systematic
;
 ?
;
_space_group_IT_number 14
_symmetry_cell_setting monoclinic
_symmetry_space_group_name_Hall '-P 2ybc'
_symmetry_space_group_name_H-M 'P 1 21/c 1'
_atom_sites_solution_hydrogens geom
_atom_sites_solution_primary direct
_atom_sites_solution_secondary difmap
_audit_creation_method SHELXL-97
_cell_angle_alpha 90.00
_cell_angle_beta 100.094(3)
_cell_angle_gamma 90.00
_cell_formula_units_Z 4
_cell_length_a 12.702(3)
_cell_length_b 17.670(4)
_cell_length_c 20.776(5)
_cell_measurement_reflns_used 9904
_cell_measurement_temperature 154(2)
_cell_measurement_theta_max 25.30
_cell_measurement_theta_min 2.35
_cell_volume 4590.9(19)
_computing_cell_refinement 'Bruker APEX2v.2009.1'
_computing_data_collection 'Bruker APEX2v.2009.1'
_computing_data_reduction 'Bruker APEX2v.2009.1'
_computing_molecular_graphics ORTEP-32
_computing_publication_material WINGX
_computing_structure_refinement 'SHELXL-97 (Sheldrick, 2008)'
_computing_structure_solution SIR-2004
_diffrn_ambient_temperature 154(2)
_diffrn_detector_area_resol_mean 8.192
_diffrn_measured_fraction_theta_full 0.999
_diffrn_measured_fraction_theta_max 0.996
_diffrn_measurement_device_type 'Bruker SMART 1000 CCD'
_diffrn_measurement_method '\f and \w scans'
_diffrn_radiation_monochromator graphite
_diffrn_radiation_source 'fine-focus sealed tube'
_diffrn_radiation_type MoK\a
_diffrn_radiation_wavelength 0.71073
_diffrn_reflns_av_R_equivalents 0.0381
_diffrn_reflns_av_sigmaI/netI 0.0233
_diffrn_reflns_limit_h_max 15
_diffrn_reflns_limit_h_min -15
_diffrn_reflns_limit_k_max 21
_diffrn_reflns_limit_k_min -21
_diffrn_reflns_limit_l_max 25
_diffrn_reflns_limit_l_min -25
_diffrn_reflns_number 75656
_diffrn_reflns_theta_full 25.00
_diffrn_reflns_theta_max 25.40
_diffrn_reflns_theta_min 2.30
_exptl_absorpt_coefficient_mu 0.295
_exptl_absorpt_correction_T_max 0.9218
_exptl_absorpt_correction_T_min 0.9140
_exptl_absorpt_correction_type multi-scan
_exptl_absorpt_process_details SADABS
_exptl_crystal_colour orange
_exptl_crystal_density_diffrn 1.130
_exptl_crystal_description cube
_exptl_crystal_F_000 1672
_exptl_crystal_size_max 0.31
_exptl_crystal_size_mid 0.30
_exptl_crystal_size_min 0.28
_refine_diff_density_max 0.645
_refine_diff_density_min -0.236
_refine_diff_density_rms 0.052
_refine_ls_extinction_method none
_refine_ls_goodness_of_fit_ref 1.062
_refine_ls_hydrogen_treatment constr
_refine_ls_matrix_type full
_refine_ls_number_parameters 486
_refine_ls_number_reflns 8411
_refine_ls_number_restraints 0
_refine_ls_restrained_S_all 1.062
_refine_ls_R_factor_all 0.0449
_refine_ls_R_factor_gt 0.0319
_refine_ls_shift/su_max 0.001
_refine_ls_shift/su_mean 0.000
_refine_ls_structure_factor_coef Fsqd
_refine_ls_weighting_details 'calc w=1/[\s^2^(Fo^2^)+(0.0357P)^2^+3.2169P] where P=(Fo^2^+2Fc^2^)/3'
_refine_ls_weighting_scheme calc
_refine_ls_wR_factor_gt 0.0760
_refine_ls_wR_factor_ref 0.0839
_reflns_number_gt 6936
_reflns_number_total 8411
_reflns_threshold_expression >2sigma(I)
_cod_data_source_file ja206016s_si_002.cif
_cod_data_source_block shelxl
_cod_original_cell_volume 4590.6(18)
_cod_database_code 4106822

loop_
_symmetry_equiv_pos_as_xyz
'x, y, z'
'-x, y+1/2, -z+1/2'
'-x, -y, -z'
'x, -y-1/2, z-1/2'

loop_
_atom_site_label
_atom_site_type_symbol
_atom_site_fract_x
_atom_site_fract_y
_atom_site_fract_z
_atom_site_U_iso_or_equiv
_atom_site_adp_type
_atom_site_occupancy
_atom_site_symmetry_multiplicity
_atom_site_calc_flag
_atom_site_refinement_flags
C1 C -0.0327(2) -0.05797(14) 0.33966(12) 0.0434(6) Uani 1 1 d .
H1A H 0.0071 -0.0684 0.3836 0.065 Uiso 1 1 calc R
H1B H -0.0647 -0.1050 0.3202 0.065 Uiso 1 1 calc R
H1C H -0.0893 -0.0210 0.3425 0.065 Uiso 1 1 calc R
C2 C 0.04289(17) -0.02617(12) 0.29730(10) 0.0294(5) Uani 1 1 d .
C3 C 0.05354(17) -0.06979(12) 0.24213(10) 0.0311(5) Uani 1 1 d .
H3 H 0.0276 -0.1202 0.2422 0.037 Uiso 1 1 calc R
C4 C 0.09688(17) -0.04952(12) 0.18721(10) 0.0308(5) Uani 1 1 d .
C5 C 0.0593(2) -0.09786(15) 0.12717(11) 0.0477(6) Uani 1 1 d .
H5A H 0.0114 -0.0681 0.0946 0.072 Uiso 1 1 calc R
H5B H 0.0211 -0.1422 0.1396 0.072 Uiso 1 1 calc R
H5C H 0.1213 -0.1145 0.1086 0.072 Uiso 1 1 calc R
C6 C 0.19507(18) 0.02251(13) 0.12128(9) 0.0331(5) Uani 1 1 d .
C7 C 0.2763(2) -0.02114(14) 0.10180(10) 0.0392(5) Uani 1 1 d .
C8 C 0.3046(2) -0.00573(16) 0.04092(11) 0.0504(7) Uani 1 1 d .
H8 H 0.3586 -0.0352 0.0266 0.060 Uiso 1 1 calc R
C9 C 0.2553(2) 0.05144(17) 0.00128(12) 0.0566(8) Uani 1 1 d .
H9 H 0.2755 0.0610 -0.0399 0.068 Uiso 1 1 calc R
C10 C 0.1776(2) 0.09424(16) 0.02136(11) 0.0509(7) Uani 1 1 d .
H10 H 0.1447 0.1336 -0.0062 0.061 Uiso 1 1 calc R
C11 C 0.1453(2) 0.08151(13) 0.08155(10) 0.0384(5) Uani 1 1 d .
C12 C 0.0581(2) 0.12992(14) 0.10157(11) 0.0435(6) Uani 1 1 d .
H12 H 0.0583 0.1199 0.1490 0.052 Uiso 1 1 calc R
C13 C -0.0516(3) 0.1082(3) 0.0648(2) 0.1022(15) Uani 1 1 d .
H13A H -0.0547 0.1170 0.0179 0.153 Uiso 1 1 calc R
H13B H -0.1062 0.1389 0.0804 0.153 Uiso 1 1 calc R
H13C H -0.0648 0.0545 0.0723 0.153 Uiso 1 1 calc R
C14 C 0.0775(3) 0.21445(18) 0.0946(2) 0.0882(11) Uani 1 1 d .
H14A H 0.1474 0.2280 0.1201 0.132 Uiso 1 1 calc R
H14B H 0.0214 0.2430 0.1108 0.132 Uiso 1 1 calc R
H14C H 0.0763 0.2267 0.0485 0.132 Uiso 1 1 calc R
C15 C 0.3360(2) -0.08349(15) 0.14429(12) 0.0472(6) Uani 1 1 d .
H15 H 0.3029 -0.0888 0.1843 0.057 Uiso 1 1 calc R
C16 C 0.3287(3) -0.16078(17) 0.10931(17) 0.0704(9) Uani 1 1 d .
H16A H 0.2537 -0.1724 0.0919 0.106 Uiso 1 1 calc R
H16B H 0.3586 -0.2002 0.1405 0.106 Uiso 1 1 calc R
H16C H 0.3693 -0.1589 0.0733 0.106 Uiso 1 1 calc R
C17 C 0.4534(2) -0.06285(17) 0.16590(15) 0.0596(8) Uani 1 1 d .
H17A H 0.4892 -0.0621 0.1278 0.089 Uiso 1 1 calc R
H17B H 0.4878 -0.1004 0.1974 0.089 Uiso 1 1 calc R
H17C H 0.4587 -0.0127 0.1864 0.089 Uiso 1 1 calc R
C18 C 0.04658(16) 0.08889(11) 0.35472(10) 0.0283(4) Uani 1 1 d .
C19 C -0.04279(18) 0.13260(13) 0.32706(11) 0.0366(5) Uani 1 1 d .
C20 C -0.0916(2) 0.17810(14) 0.36771(13) 0.0455(6) Uani 1 1 d .
H20 H -0.1528 0.2068 0.3495 0.055 Uiso 1 1 calc R
C21 C -0.0530(2) 0.18254(14) 0.43410(13) 0.0466(6) Uani 1 1 d .
H21 H -0.0876 0.2138 0.4612 0.056 Uiso 1 1 calc R
C22 C 0.03609(19) 0.14110(13) 0.46063(11) 0.0384(5) Uani 1 1 d .
H22 H 0.0633 0.1450 0.5061 0.046 Uiso 1 1 calc R
C23 C 0.08734(17) 0.09346(12) 0.42212(10) 0.0303(5) Uani 1 1 d .
C24 C 0.18339(18) 0.04752(13) 0.45456(10) 0.0334(5) Uani 1 1 d .
H24 H 0.2079 0.0169 0.4195 0.040 Uiso 1 1 calc R
C25 C 0.1564(2) -0.00769(17) 0.50503(15) 0.0616(8) Uani 1 1 d .
H25A H 0.2197 -0.0381 0.5222 0.092 Uiso 1 1 calc R
H25B H 0.0984 -0.0411 0.4847 0.092 Uiso 1 1 calc R
H25C H 0.1336 0.0204 0.5409 0.092 Uiso 1 1 calc R
C26 C 0.2760(2) 0.09725(18) 0.48433(17) 0.0694(9) Uani 1 1 d .
H26A H 0.2533 0.1311 0.5166 0.104 Uiso 1 1 calc R
H26B H 0.2997 0.1273 0.4499 0.104 Uiso 1 1 calc R
H26C H 0.3352 0.0655 0.5058 0.104 Uiso 1 1 calc R
C27 C -0.0879(2) 0.13123(15) 0.25388(12) 0.0473(6) Uani 1 1 d .
H27 H -0.0360 0.1030 0.2318 0.057 Uiso 1 1 calc R
C28 C -0.1952(3) 0.0896(2) 0.23892(18) 0.0886(12) Uani 1 1 d .
H28A H -0.2469 0.1146 0.2618 0.133 Uiso 1 1 calc R
H28B H -0.1856 0.0370 0.2537 0.133 Uiso 1 1 calc R
H28C H -0.2219 0.0907 0.1917 0.133 Uiso 1 1 calc R
C29 C -0.0982(3) 0.21061(18) 0.22553(15) 0.0738(9) Uani 1 1 d .
H29A H -0.1471 0.2402 0.2472 0.111 Uiso 1 1 calc R
H29B H -0.1263 0.2079 0.1785 0.111 Uiso 1 1 calc R
H29C H -0.0278 0.2349 0.2325 0.111 Uiso 1 1 calc R
C30 C 0.26487(19) 0.24496(12) 0.32602(11) 0.0365(5) Uani 1 1 d .
C31 C 0.1868(2) 0.26912(14) 0.37049(14) 0.0532(7) Uani 1 1 d .
H31A H 0.1133 0.2617 0.3476 0.080 Uiso 1 1 calc R
H31B H 0.1981 0.3227 0.3819 0.080 Uiso 1 1 calc R
H31C H 0.1992 0.2385 0.4104 0.080 Uiso 1 1 calc R
C32 C 0.3804(2) 0.25223(16) 0.36187(15) 0.0571(7) Uani 1 1 d .
H32A H 0.3909 0.2200 0.4009 0.086 Uiso 1 1 calc R
H32B H 0.3951 0.3050 0.3749 0.086 Uiso 1 1 calc R
H32C H 0.4293 0.2363 0.3328 0.086 Uiso 1 1 calc R
C33 C 0.2488(3) 0.29555(15) 0.26542(14) 0.0598(8) Uani 1 1 d .
H33A H 0.2966 0.2791 0.2359 0.090 Uiso 1 1 calc R
H33B H 0.2650 0.3481 0.2786 0.090 Uiso 1 1 calc R
H33C H 0.1744 0.2919 0.2429 0.090 Uiso 1 1 calc R
C34 C 0.34178(18) 0.12272(12) 0.20526(10) 0.0327(5) Uani 1 1 d .
C35 C 0.4677(2) 0.19840(16) 0.14142(13) 0.0506(7) Uani 1 1 d .
C36 C 0.5418(3) 0.2446(2) 0.19167(17) 0.0783(10) Uani 1 1 d .
H36A H 0.4993 0.2786 0.2142 0.117 Uiso 1 1 calc R
H36B H 0.5900 0.2745 0.1697 0.117 Uiso 1 1 calc R
H36C H 0.5838 0.2106 0.2235 0.117 Uiso 1 1 calc R
C37 C 0.5309(3) 0.14287(19) 0.10753(16) 0.0709(9) Uani 1 1 d .
H37A H 0.5737 0.1102 0.1402 0.106 Uiso 1 1 calc R
H37B H 0.5783 0.1708 0.0835 0.106 Uiso 1 1 calc R
H37C H 0.4815 0.1117 0.0770 0.106 Uiso 1 1 calc R
C38 C 0.3963(3) 0.2482(2) 0.09225(19) 0.0917(13) Uani 1 1 d .
H38A H 0.3490 0.2162 0.0612 0.138 Uiso 1 1 calc R
H38B H 0.4407 0.2793 0.0686 0.138 Uiso 1 1 calc R
H38C H 0.3530 0.2810 0.1153 0.138 Uiso 1 1 calc R
C39 C 0.52034(19) 0.03927(17) 0.31732(12) 0.0490(6) Uani 1 1 d .
H39A H 0.5479 0.0750 0.3523 0.073 Uiso 1 1 calc R
H39B H 0.5372 0.0577 0.2758 0.073 Uiso 1 1 calc R
H39C H 0.5536 -0.0104 0.3275 0.073 Uiso 1 1 calc R
C40 C 0.40161(17) 0.03234(13) 0.31185(9) 0.0309(5) Uani 1 1 d .
C41 C 0.33428(16) -0.00868(12) 0.33800(9) 0.0274(4) Uani 1 1 d .
C42 C 0.34204(17) -0.06870(12) 0.38779(9) 0.0282(4) Uani 1 1 d .
C43 C 0.26656(19) -0.12676(12) 0.38291(10) 0.0353(5) Uani 1 1 d .
H43 H 0.2109 -0.1290 0.3459 0.042 Uiso 1 1 calc R
C44 C 0.2719(2) -0.18145(14) 0.43154(12) 0.0453(6) Uani 1 1 d .
H44 H 0.2204 -0.2209 0.4273 0.054 Uiso 1 1 calc R
C45 C 0.3517(2) -0.17861(14) 0.48604(12) 0.0480(6) Uani 1 1 d .
H45 H 0.3540 -0.2153 0.5196 0.058 Uiso 1 1 calc R
C46 C 0.4281(2) -0.12216(15) 0.49153(11) 0.0449(6) Uani 1 1 d .
H46 H 0.4835 -0.1203 0.5287 0.054 Uiso 1 1 calc R
C47 C 0.42377(18) -0.06807(13) 0.44233(10) 0.0353(5) Uani 1 1 d .
H47 H 0.4774 -0.0301 0.4460 0.042 Uiso 1 1 calc R
N1 N 0.16321(14) 0.00927(10) 0.18420(8) 0.0281(4) Uani 1 1 d .
N2 N 0.09334(13) 0.03871(9) 0.31180(8) 0.0258(4) Uani 1 1 d .
N3 N 0.24402(14) 0.16643(10) 0.30621(8) 0.0319(4) Uani 1 1 d .
N4 N 0.39781(16) 0.15444(11) 0.17637(9) 0.0398(5) Uani 1 1 d .
Nb1 Nb 0.243473(14) 0.072016(10) 0.273910(8) 0.02322(7) Uani 1 1 d .

loop_
_atom_site_aniso_label
_atom_site_aniso_U_11
_atom_site_aniso_U_22
_atom_site_aniso_U_33
_atom_site_aniso_U_23
_atom_site_aniso_U_13
_atom_site_aniso_U_12
C1 0.0462(15) 0.0393(14) 0.0492(14) -0.0087(11) 0.0206(11) -0.0166(11)
C2 0.0289(11) 0.0279(12) 0.0312(10) 0.0019(8) 0.0044(8) -0.0021(9)
C3 0.0361(12) 0.0219(11) 0.0344(11) -0.0021(9) 0.0037(9) -0.0058(9)
C4 0.0348(12) 0.0271(11) 0.0286(10) -0.0023(8) 0.0001(9) -0.0012(9)
C5 0.0569(17) 0.0498(15) 0.0356(12) -0.0137(11) 0.0056(11) -0.0190(13)
C6 0.0398(13) 0.0340(12) 0.0243(10) 0.0013(9) 0.0023(9) -0.0062(10)
C7 0.0478(15) 0.0408(14) 0.0293(11) -0.0022(10) 0.0072(10) -0.0035(11)
C8 0.0575(17) 0.0587(18) 0.0380(13) -0.0057(12) 0.0169(12) -0.0039(14)
C9 0.073(2) 0.071(2) 0.0282(12) 0.0076(12) 0.0145(12) -0.0087(16)
C10 0.0669(18) 0.0530(16) 0.0302(12) 0.0123(11) 0.0011(12) -0.0069(14)
C11 0.0466(14) 0.0369(13) 0.0284(11) 0.0045(9) -0.0026(9) -0.0072(11)
C12 0.0526(15) 0.0393(14) 0.0346(12) 0.0082(10) -0.0036(10) 0.0047(12)
C13 0.054(2) 0.120(3) 0.128(3) -0.066(3) 0.000(2) -0.003(2)
C14 0.096(3) 0.047(2) 0.125(3) 0.020(2) 0.026(2) 0.0107(19)
C15 0.0567(17) 0.0467(16) 0.0412(13) 0.0020(11) 0.0167(12) 0.0100(13)
C16 0.074(2) 0.0481(18) 0.089(2) -0.0093(16) 0.0154(18) -0.0014(16)
C17 0.0581(18) 0.0524(18) 0.0657(18) -0.0089(14) 0.0035(14) 0.0123(14)
C18 0.0244(11) 0.0240(11) 0.0378(11) -0.0033(8) 0.0094(8) -0.0034(9)
C19 0.0305(12) 0.0308(12) 0.0482(13) -0.0023(10) 0.0059(10) 0.0011(10)
C20 0.0355(14) 0.0363(14) 0.0656(16) -0.0022(12) 0.0112(12) 0.0098(11)
C21 0.0472(15) 0.0366(14) 0.0619(16) -0.0106(12) 0.0255(12) 0.0056(12)
C22 0.0442(14) 0.0317(13) 0.0423(12) -0.0083(10) 0.0156(10) -0.0019(11)
C23 0.0287(11) 0.0263(11) 0.0375(11) -0.0026(9) 0.0103(9) -0.0046(9)
C24 0.0326(12) 0.0368(13) 0.0317(11) -0.0045(9) 0.0085(9) 0.0008(10)
C25 0.0535(18) 0.0627(19) 0.0736(19) 0.0282(15) 0.0244(14) 0.0138(15)
C26 0.0504(18) 0.0566(19) 0.089(2) 0.0037(16) -0.0223(16) -0.0068(15)
C27 0.0383(14) 0.0480(16) 0.0517(14) -0.0023(12) -0.0034(11) 0.0114(12)
C28 0.060(2) 0.105(3) 0.087(2) -0.006(2) -0.0260(18) -0.014(2)
C29 0.096(3) 0.059(2) 0.0606(18) 0.0104(15) -0.0020(17) 0.0216(18)
C30 0.0389(13) 0.0205(11) 0.0501(13) -0.0023(9) 0.0076(10) -0.0029(10)
C31 0.0596(18) 0.0295(14) 0.0746(18) -0.0145(12) 0.0229(14) -0.0035(12)
C32 0.0471(16) 0.0412(16) 0.0793(19) -0.0078(14) 0.0005(14) -0.0150(13)
C33 0.081(2) 0.0287(14) 0.0690(18) 0.0081(12) 0.0118(15) 0.0000(14)
C34 0.0339(12) 0.0301(12) 0.0329(11) 0.0031(9) 0.0023(9) -0.0006(10)
C35 0.0449(15) 0.0507(16) 0.0598(15) 0.0200(13) 0.0188(12) -0.0096(13)
C36 0.069(2) 0.076(2) 0.096(2) -0.0021(19) 0.0313(19) -0.0360(19)
C37 0.065(2) 0.078(2) 0.079(2) 0.0061(17) 0.0383(17) -0.0115(18)
C38 0.076(2) 0.098(3) 0.104(3) 0.066(2) 0.025(2) 0.003(2)
C39 0.0304(13) 0.0676(18) 0.0481(14) 0.0086(13) 0.0049(11) 0.0000(12)
C40 0.0275(12) 0.0347(12) 0.0293(10) -0.0008(9) 0.0015(8) 0.0013(10)
C41 0.0273(11) 0.0284(11) 0.0258(10) -0.0018(8) 0.0029(8) 0.0033(9)
C42 0.0309(11) 0.0264(11) 0.0281(10) 0.0002(8) 0.0070(8) 0.0086(9)
C43 0.0398(13) 0.0295(12) 0.0364(11) 0.0007(9) 0.0062(9) 0.0014(10)
C44 0.0553(16) 0.0302(13) 0.0530(14) 0.0061(11) 0.0163(12) -0.0001(12)
C45 0.0646(18) 0.0388(15) 0.0438(13) 0.0174(11) 0.0181(12) 0.0147(13)
C46 0.0513(16) 0.0484(16) 0.0333(12) 0.0092(10) 0.0025(10) 0.0164(13)
C47 0.0355(12) 0.0351(13) 0.0341(11) 0.0032(9) 0.0029(9) 0.0056(10)
N1 0.0326(10) 0.0263(9) 0.0245(8) 0.0013(7) 0.0024(7) -0.0009(8)
N2 0.0257(9) 0.0230(9) 0.0281(8) -0.0018(7) 0.0029(7) 0.0004(7)
N3 0.0307(10) 0.0239(10) 0.0421(10) 0.0003(8) 0.0088(8) -0.0018(8)
N4 0.0385(11) 0.0391(11) 0.0426(10) 0.0106(9) 0.0092(9) -0.0047(9)
Nb1 0.02442(11) 0.02041(10) 0.02413(10) 0.00160(7) 0.00230(7) -0.00081(8)

loop_
_atom_type_symbol
_atom_type_description
_atom_type_scat_dispersion_real
_atom_type_scat_dispersion_imag
_atom_type_scat_source
C C 0.0033 0.0016 'International Tables Vol C Tables 4.2.6.8 and 6.1.1.4'
H H 0.0000 0.0000 'International Tables Vol C Tables 4.2.6.8 and 6.1.1.4'
N N 0.0061 0.0033 'International Tables Vol C Tables 4.2.6.8 and 6.1.1.4'
Nb Nb -2.0727 0.6215 'International Tables Vol C Tables 4.2.6.8 and 6.1.1.4'

loop_
_geom_angle_atom_site_label_1
_geom_angle_atom_site_label_2
_geom_angle_atom_site_label_3
_geom_angle
C2 C1 H1A 109.5
C2 C1 H1B 109.5
H1A C1 H1B 109.5
C2 C1 H1C 109.5
H1A C1 H1C 109.5
H1B C1 H1C 109.5
N2 C2 C3 123.27(19)
N2 C2 C1 121.26(18)
C3 C2 C1 115.46(19)
C4 C3 C2 129.2(2)
C4 C3 H3 115.4
C2 C3 H3 115.4
N1 C4 C3 125.10(18)
N1 C4 C5 120.35(19)
C3 C4 C5 114.50(19)
C4 C5 H5A 109.5
C4 C5 H5B 109.5
H5A C5 H5B 109.5
C4 C5 H5C 109.5
H5A C5 H5C 109.5
H5B C5 H5C 109.5
C7 C6 C11 121.0(2)
C7 C6 N1 120.37(19)
C11 C6 N1 118.6(2)
C8 C7 C6 118.1(2)
C8 C7 C15 118.8(2)
C6 C7 C15 123.03(19)
C9 C8 C7 121.3(3)
C9 C8 H8 119.4
C7 C8 H8 119.4
C10 C9 C8 119.9(2)
C10 C9 H9 120.0
C8 C9 H9 120.0
C9 C10 C11 121.6(2)
C9 C10 H10 119.2
C11 C10 H10 119.2
C10 C11 C6 118.0(2)
C10 C11 C12 119.8(2)
C6 C11 C12 122.1(2)
C11 C12 C13 111.7(2)
C11 C12 C14 112.9(2)
C13 C12 C14 110.5(3)
C11 C12 H12 107.1
C13 C12 H12 107.1
C14 C12 H12 107.1
C12 C13 H13A 109.5
C12 C13 H13B 109.5
H13A C13 H13B 109.5
C12 C13 H13C 109.5
H13A C13 H13C 109.5
H13B C13 H13C 109.5
C12 C14 H14A 109.5
C12 C14 H14B 109.5
H14A C14 H14B 109.5
C12 C14 H14C 109.5
H14A C14 H14C 109.5
H14B C14 H14C 109.5
C17 C15 C7 111.0(2)
C17 C15 C16 109.0(2)
C7 C15 C16 112.6(2)
C17 C15 H15 108.0
C7 C15 H15 108.0
C16 C15 H15 108.0
C15 C16 H16A 109.5
C15 C16 H16B 109.5
H16A C16 H16B 109.5
C15 C16 H16C 109.5
H16A C16 H16C 109.5
H16B C16 H16C 109.5
C15 C17 H17A 109.5
C15 C17 H17B 109.5
H17A C17 H17B 109.5
C15 C17 H17C 109.5
H17A C17 H17C 109.5
H17B C17 H17C 109.5
C23 C18 C19 120.25(19)
C23 C18 N2 121.73(18)
C19 C18 N2 118.02(18)
C20 C19 C18 118.9(2)
C20 C19 C27 119.0(2)
C18 C19 C27 122.1(2)
C21 C20 C19 121.5(2)
C21 C20 H20 119.3
C19 C20 H20 119.3
C22 C21 C20 119.4(2)
C22 C21 H21 120.3
C20 C21 H21 120.3
C21 C22 C23 121.5(2)
C21 C22 H22 119.2
C23 C22 H22 119.2
C22 C23 C18 118.5(2)
C22 C23 C24 119.04(19)
C18 C23 C24 122.47(18)
C26 C24 C25 110.2(2)
C26 C24 C23 112.2(2)
C25 C24 C23 112.9(2)
C26 C24 H24 107.1
C25 C24 H24 107.1
C23 C24 H24 107.1
C24 C25 H25A 109.5
C24 C25 H25B 109.5
H25A C25 H25B 109.5
C24 C25 H25C 109.5
H25A C25 H25C 109.5
H25B C25 H25C 109.5
C24 C26 H26A 109.5
C24 C26 H26B 109.5
H26A C26 H26B 109.5
C24 C26 H26C 109.5
H26A C26 H26C 109.5
H26B C26 H26C 109.5
C29 C27 C19 111.3(2)
C29 C27 C28 110.6(3)
C19 C27 C28 112.0(2)
C29 C27 H27 107.6
C19 C27 H27 107.6
C28 C27 H27 107.6
C27 C28 H28A 109.5
C27 C28 H28B 109.5
H28A C28 H28B 109.5
C27 C28 H28C 109.5
H28A C28 H28C 109.5
H28B C28 H28C 109.5
C27 C29 H29A 109.5
C27 C29 H29B 109.5
H29A C29 H29B 109.5
C27 C29 H29C 109.5
H29A C29 H29C 109.5
H29B C29 H29C 109.5
N3 C30 C33 109.42(19)
N3 C30 C31 109.35(19)
C33 C30 C31 109.1(2)
N3 C30 C32 109.17(19)
C33 C30 C32 109.3(2)
C31 C30 C32 110.5(2)
C30 C31 H31A 109.5
C30 C31 H31B 109.5
H31A C31 H31B 109.5
C30 C31 H31C 109.5
H31A C31 H31C 109.5
H31B C31 H31C 109.5
C30 C32 H32A 109.5
C30 C32 H32B 109.5
H32A C32 H32B 109.5
C30 C32 H32C 109.5
H32A C32 H32C 109.5
H32B C32 H32C 109.5
C30 C33 H33A 109.5
C30 C33 H33B 109.5
H33A C33 H33B 109.5
C30 C33 H33C 109.5
H33A C33 H33C 109.5
H33B C33 H33C 109.5
N4 C34 Nb1 171.49(19)
N4 C35 C36 107.5(2)
N4 C35 C37 107.6(2)
C36 C35 C37 110.7(3)
N4 C35 C38 107.3(2)
C36 C35 C38 112.1(3)
C37 C35 C38 111.3(3)
C35 C36 H36A 109.5
C35 C36 H36B 109.5
H36A C36 H36B 109.5
C35 C36 H36C 109.5
H36A C36 H36C 109.5
H36B C36 H36C 109.5
C35 C37 H37A 109.5
C35 C37 H37B 109.5
H37A C37 H37B 109.5
C35 C37 H37C 109.5
H37A C37 H37C 109.5
H37B C37 H37C 109.5
C35 C38 H38A 109.5
C35 C38 H38B 109.5
H38A C38 H38B 109.5
C35 C38 H38C 109.5
H38A C38 H38C 109.5
H38B C38 H38C 109.5
C40 C39 H39A 109.5
C40 C39 H39B 109.5
H39A C39 H39B 109.5
C40 C39 H39C 109.5
H39A C39 H39C 109.5
H39B C39 H39C 109.5
C41 C40 C39 137.4(2)
C41 C40 Nb1 72.27(13)
C39 C40 Nb1 150.20(17)
C40 C41 C42 136.2(2)
C40 C41 Nb1 72.16(13)
C42 C41 Nb1 151.35(15)
C43 C42 C47 117.9(2)
C43 C42 C41 121.18(19)
C47 C42 C41 120.9(2)
C44 C43 C42 120.8(2)
C44 C43 H43 119.6
C42 C43 H43 119.6
C45 C44 C43 120.3(2)
C45 C44 H44 119.8
C43 C44 H44 119.8
C44 C45 C46 119.8(2)
C44 C45 H45 120.1
C46 C45 H45 120.1
C45 C46 C47 119.8(2)
C45 C46 H46 120.1
C47 C46 H46 120.1
C46 C47 C42 121.2(2)
C46 C47 H47 119.4
C42 C47 H47 119.4
C4 N1 C6 116.18(17)
C4 N1 Nb1 122.52(13)
C6 N1 Nb1 120.52(13)
C2 N2 C18 115.74(17)
C2 N2 Nb1 123.38(14)
C18 N2 Nb1 120.89(12)
C30 N3 Nb1 167.67(16)
C34 N4 C35 177.0(2)
N3 Nb1 C40 102.96(8)
N3 Nb1 C41 114.76(8)
C40 Nb1 C41 35.57(8)
N3 Nb1 C34 84.29(8)
C40 Nb1 C34 76.94(8)
C41 Nb1 C34 111.22(8)
N3 Nb1 N1 137.48(7)
C40 Nb1 N1 113.73(7)
C41 Nb1 N1 107.62(7)
C34 Nb1 N1 83.80(7)
N3 Nb1 N2 93.43(7)
C40 Nb1 N2 125.39(7)
C41 Nb1 N2 90.31(7)
C34 Nb1 N2 157.27(7)
N1 Nb1 N2 82.71(6)

loop_
_geom_bond_atom_site_label_1
_geom_bond_atom_site_label_2
_geom_bond_distance
C1 C2 1.519(3)
C1 H1A 0.9800
C1 H1B 0.9800
C1 H1C 0.9800
C2 N2 1.322(3)
C2 C3 1.407(3)
C3 C4 1.398(3)
C3 H3 0.9500
C4 N1 1.346(3)
C4 C5 1.518(3)
C5 H5A 0.9800
C5 H5B 0.9800
C5 H5C 0.9800
C6 C7 1.403(3)
C6 C11 1.409(3)
C6 N1 1.453(3)
C7 C8 1.401(3)
C7 C15 1.527(3)
C8 C9 1.382(4)
C8 H8 0.9500
C9 C10 1.365(4)
C9 H9 0.9500
C10 C11 1.401(3)
C10 H10 0.9500
C11 C12 1.514(4)
C12 C13 1.517(4)
C12 C14 1.525(4)
C12 H12 1.0000
C13 H13A 0.9800
C13 H13B 0.9800
C13 H13C 0.9800
C14 H14A 0.9800
C14 H14B 0.9800
C14 H14C 0.9800
C15 C17 1.525(4)
C15 C16 1.542(4)
C15 H15 1.0000
C16 H16A 0.9800
C16 H16B 0.9800
C16 H16C 0.9800
C17 H17A 0.9800
C17 H17B 0.9800
C17 H17C 0.9800
C18 C23 1.407(3)
C18 C19 1.410(3)
C18 N2 1.456(3)
C19 C20 1.388(3)
C19 C27 1.528(3)
C20 C21 1.383(4)
C20 H20 0.9500
C21 C22 1.379(4)
C21 H21 0.9500
C22 C23 1.398(3)
C22 H22 0.9500
C23 C24 1.521(3)
C24 C26 1.512(4)
C24 C25 1.515(3)
C24 H24 1.0000
C25 H25A 0.9800
C25 H25B 0.9800
C25 H25C 0.9800
C26 H26A 0.9800
C26 H26B 0.9800
C26 H26C 0.9800
C27 C29 1.518(4)
C27 C28 1.532(4)
C27 H27 1.0000
C28 H28A 0.9800
C28 H28B 0.9800
C28 H28C 0.9800
C29 H29A 0.9800
C29 H29B 0.9800
C29 H29C 0.9800
C30 N3 1.458(3)
C30 C33 1.528(3)
C30 C31 1.529(3)
C30 C32 1.531(3)
C31 H31A 0.9800
C31 H31B 0.9800
C31 H31C 0.9800
C32 H32A 0.9800
C32 H32B 0.9800
C32 H32C 0.9800
C33 H33A 0.9800
C33 H33B 0.9800
C33 H33C 0.9800
C34 N4 1.154(3)
C34 Nb1 2.241(2)
C35 N4 1.465(3)
C35 C36 1.515(4)
C35 C37 1.517(4)
C35 C38 1.522(4)
C36 H36A 0.9800
C36 H36B 0.9800
C36 H36C 0.9800
C37 H37A 0.9800
C37 H37B 0.9800
C37 H37C 0.9800
C38 H38A 0.9800
C38 H38B 0.9800
C38 H38C 0.9800
C39 C40 1.497(3)
C39 H39A 0.9800
C39 H39B 0.9800
C39 H39C 0.9800
C40 C41 1.309(3)
C40 Nb1 2.143(2)
C41 C42 1.473(3)
C41 Nb1 2.144(2)
C42 C43 1.396(3)
C42 C47 1.396(3)
C43 C44 1.391(3)
C43 H43 0.9500
C44 C45 1.382(4)
C44 H44 0.9500
C45 C46 1.383(4)
C45 H45 0.9500
C46 C47 1.393(3)
C46 H46 0.9500
C47 H47 0.9500
N1 Nb1 2.2531(16)
N2 Nb1 2.2647(17)
N3 Nb1 1.7976(18)
